data_7120100
loop_
_publ_author_name
'Zhang, Haoli'
'Li, Jiu-Long'
'Chai, Yunfei'
'Wang, Wei Vanessa'
'Shi, Zi-Fa'
'Xu, Zhu-Guo'

_publ_section_title
;
 Pyrazine-Fused Isoindigo: A New Building Block for Polymer Solar Cells
 with High Open Circuit Voltage
;
_journal_name_full 'Chem. Commun.'
_journal_paper_doi 10.1039/C7CC01973D
_journal_year 2017
_chemical_formula_moiety 'C19 H22 Br N2 O, C H Cl3'
_chemical_formula_sum 'C20 H23 Br Cl3 N2 O'
_chemical_formula_weight 493.66
_chemical_name_common BrPzIIG
_chemical_name_systematic (3E,3'E)-3,3'-(pyrazine-2,5-diylbis(methanylylidene))bis(6-bromo-1-octylindolin-2-one)
_space_group_crystal_system triclinic
_space_group_IT_number 2
_space_group_name_Hall '-P 1'
_space_group_name_H-M_alt 'P -1'
_symmetry_space_group_name_Hall '-P 1'
_symmetry_space_group_name_H-M 'P -1'
_atom_sites_solution_hydrogens geom
_atom_sites_solution_primary iterative
_atom_sites_solution_secondary difmap
_audit_creation_date 2015-05-07
_audit_creation_method
;
Olex2 1.2
(compiled 2014.11.28 svn.r3106 for OlexSys, GUI svn.r4959)
;
_audit_update_record
;
2017-02-24 deposited with the CCDC.
2017-05-04 downloaded from the CCDC.
;
_cell_angle_alpha 97.479(11)
_cell_angle_beta 93.857(10)
_cell_angle_gamma 93.049(12)
_cell_formula_units_Z 2
_cell_length_a 4.9228(7)
_cell_length_b 11.6856(18)
_cell_length_c 19.2004(19)
_cell_measurement_reflns_used 1265
_cell_measurement_temperature 295.35(10)
_cell_measurement_theta_max 23.0610
_cell_measurement_theta_min 3.5170
_cell_volume 1090.5(3)
_computing_cell_refinement
;
CrysAlisPro, Agilent Technologies,
Version 1.171.37.33 (release 27-03-2014 CrysAlis171 .NET)
(compiled Mar 27 2014,17:12:48)
;
_computing_data_collection
;
CrysAlisPro, Agilent Technologies,
Version 1.171.37.33 (release 27-03-2014 CrysAlis171 .NET)
(compiled Mar 27 2014,17:12:48)
;
_computing_data_reduction
;
CrysAlisPro, Agilent Technologies,
Version 1.171.37.33 (release 27-03-2014 CrysAlis171 .NET)
(compiled Mar 27 2014,17:12:48)
;
_computing_molecular_graphics 'Olex2 (Dolomanov et al., 2009)'
_computing_publication_material 'Olex2 (Dolomanov et al., 2009)'
_computing_structure_refinement 'ShelXL (Sheldrick, 2008)'
_computing_structure_solution
;
Superflip (Palatinus & Chapuis, 2007;Palatinus & van der Lee, 2008;
Palatinus et al., 2012)
;
_diffrn_ambient_environment air
_diffrn_ambient_temperature 295.35(10)
_diffrn_detector 'CCD plate'
_diffrn_detector_area_resol_mean 16.0733
_diffrn_detector_type Eos
_diffrn_measured_fraction_theta_full 0.998
_diffrn_measured_fraction_theta_max 0.998
_diffrn_measurement_details
;
#__ type_ start__ end____ width___ exp.time_
  1 omega   21.00   48.00   1.5000   15.0000
omega____ theta____ kappa____ phi______ frames
    -      -16.9916   77.0000  -60.0000 18

#__ type_ start__ end____ width___ exp.time_
  2 omega   23.00   50.00   1.5000   15.0000
omega____ theta____ kappa____ phi______ frames
    -      -16.9916   77.0000 -180.0000 18

#__ type_ start__ end____ width___ exp.time_
  3 omega   23.00   48.50   1.5000   15.0000
omega____ theta____ kappa____ phi______ frames
    -      -16.9916   77.0000   60.0000 17

#__ type_ start__ end____ width___ exp.time_
  4 omega   -8.00   82.00   1.5000   15.0000
omega____ theta____ kappa____ phi______ frames
    -       20.4291   77.0000   60.0000 60

#__ type_ start__ end____ width___ exp.time_
  5 omega   -8.00   80.50   1.5000   15.0000
omega____ theta____ kappa____ phi______ frames
    -       20.4291   77.0000  -60.0000 59

#__ type_ start__ end____ width___ exp.time_
  6 omega  -10.00   80.00   1.5000   15.0000
omega____ theta____ kappa____ phi______ frames
    -       20.4291   77.0000 -180.0000 60

#__ type_ start__ end____ width___ exp.time_
  7 omega  -43.00  -16.00   1.5000   15.0000
omega____ theta____ kappa____ phi______ frames
    -      -16.9916   77.0000   60.0000 18
;
_diffrn_measurement_device 'four-circle diffractometer'
_diffrn_measurement_device_type 'SuperNova, Dual, Cu at zero, Eos'
_diffrn_measurement_method '\w scans'
_diffrn_orient_matrix_UB_11 -0.0623876000
_diffrn_orient_matrix_UB_12 0.0257213000
_diffrn_orient_matrix_UB_13 0.0299116000
_diffrn_orient_matrix_UB_21 -0.0250604000
_diffrn_orient_matrix_UB_22 -0.0553573000
_diffrn_orient_matrix_UB_23 0.0104972000
_diffrn_orient_matrix_UB_31 0.1281257000
_diffrn_orient_matrix_UB_32 0.0060363000
_diffrn_orient_matrix_UB_33 0.0197795000
_diffrn_radiation_monochromator mirror
_diffrn_radiation_probe x-ray
_diffrn_radiation_type MoK\a
_diffrn_radiation_wavelength 0.71073
_diffrn_reflns_av_R_equivalents 0.0633
_diffrn_reflns_av_unetI/netI 0.1327
_diffrn_reflns_limit_h_max 4
_diffrn_reflns_limit_h_min -6
_diffrn_reflns_limit_k_max 14
_diffrn_reflns_limit_k_min -14
_diffrn_reflns_limit_l_max 23
_diffrn_reflns_limit_l_min -23
_diffrn_reflns_number 7268
_diffrn_reflns_theta_full 25.50
_diffrn_reflns_theta_max 26.02
_diffrn_reflns_theta_min 3.46
_diffrn_source 'SuperNova (Mo) X-ray Source'
_exptl_absorpt_coefficient_mu 2.265
_exptl_absorpt_correction_T_max 1.00000
_exptl_absorpt_correction_T_min 0.86547
_exptl_absorpt_correction_type multi-scan
_exptl_absorpt_process_details
;
CrysAlisPro, Agilent Technologies,
Version 1.171.37.33 (release 27-03-2014 CrysAlis171 .NET)
(compiled Mar 27 2014,17:12:48)
Empirical absorption correction using spherical harmonics,
 implemented in SCALE3 ABSPACK scaling algorithm.
;
_exptl_crystal_colour 'clear dark red'
_exptl_crystal_colour_lustre clear
_exptl_crystal_colour_modifier dark
_exptl_crystal_colour_primary red
_exptl_crystal_density_diffrn 1.503
_exptl_crystal_density_method 'not measured'
_exptl_crystal_description needle
_exptl_crystal_F_000 502
_exptl_crystal_size_max 0.21
_exptl_crystal_size_mid 0.05
_exptl_crystal_size_min 0.04
_refine_diff_density_max 0.484
_refine_diff_density_min -0.521
_refine_diff_density_rms 0.099
_refine_ls_extinction_method none
_refine_ls_goodness_of_fit_ref 0.974
_refine_ls_hydrogen_treatment constr
_refine_ls_matrix_type full
_refine_ls_number_parameters 263
_refine_ls_number_reflns 4277
_refine_ls_number_restraints 0
_refine_ls_restrained_S_all 0.974
_refine_ls_R_factor_all 0.1194
_refine_ls_R_factor_gt 0.0637
_refine_ls_shift/su_max 0.000
_refine_ls_shift/su_mean 0.000
_refine_ls_structure_factor_coef Fsqd
_refine_ls_weighting_details 'calc w=1/[\s^2^(Fo^2^)+(0.0217P)^2^+0.0000P] where P=(Fo^2^+2Fc^2^)/3'
_refine_ls_weighting_scheme calc
_refine_ls_wR_factor_gt 0.0921
_refine_ls_wR_factor_ref 0.1165
_reflns_number_gt 2585
_reflns_number_total 4277
_reflns_threshold_expression >2sigma(I)
_cod_data_source_file c7cc01973d2.cif
_cod_data_source_block lijiul0506
_cod_database_code 7120100
_reflns_odcompleteness_completeness 99.82
_reflns_odcompleteness_iscentric 1
_reflns_odcompleteness_theta 26.32
_olex2_refinement_description
;
1. Fixed Uiso
 At 1.2 times of:
  All C(H) groups, All C(H,H) groups
 At 1.5 times of:
  All C(H,H,H) groups
2. Others
 Fixed Sof: H20(0.75) H20A(0.25) Cl1(0.75) Cl3(0.75) Cl1'(0.25) Cl2'(0.25)
3.a Ternary CH refined with riding coordinates:
 C20(H20), C20(H20A)
3.b Secondary CH2 refined with riding coordinates:
 C12(H12A,H12B), C13(H13A,H13B), C14(H14A,H14B), C15(H15A,H15B), C16(H16A,
 H16B), C17(H17A,H17B), C18(H18A,H18B)
3.c Aromatic/amide H refined with riding coordinates:
 C1(H1), C3(H3), C6(H6), C7(H7), C9(H9)
3.d Idealised Me refined as rotating group:
 C19(H19A,H19B,H19C)
;
_olex2_date_sample_data_collection 2015-05-06
_olex2_submission_special_instructions 'No special instructions were received'

loop_
_space_group_symop_id
_space_group_symop_operation_xyz
1 'x, y, z'
2 '-x, -y, -z'

loop_
_atom_site_label
_atom_site_type_symbol
_atom_site_fract_x
_atom_site_fract_y
_atom_site_fract_z
_atom_site_U_iso_or_equiv
_atom_site_adp_type
_atom_site_occupancy
_atom_site_calc_flag
_atom_site_disorder_assembly
_atom_site_disorder_group
_atom_site_refinement_flags_posn
Br1 Br 0.50548(13) 0.33911(5) 0.35216(3) 0.0424(2) Uani 1 d . . .
O1 O 0.3873(7) 0.8049(3) 0.11704(16) 0.0301(8) Uani 1 d . . .
N1 N -0.3653(8) 0.4632(3) 0.05921(18) 0.0229(9) Uani 1 d . . .
N2 N 0.4969(8) 0.6898(3) 0.20202(19) 0.0235(9) Uani 1 d . . .
C1 C -0.4190(9) 0.5951(4) -0.0246(2) 0.0232(11) Uani 1 d . . .
H1 H -0.3557 0.6625 -0.0408 0.028 Uiso 1 calc . . R
C2 C -0.2793(9) 0.5622(4) 0.0349(2) 0.0206(11) Uani 1 d . . .
C3 C -0.0473(9) 0.6344(4) 0.0688(2) 0.0205(11) Uani 1 d . . .
H3 H -0.0100 0.7009 0.0485 0.025 Uiso 1 calc . . R
C4 C 0.1235(9) 0.6224(4) 0.1245(2) 0.0199(11) Uani 1 d . . .
C5 C 0.1679(9) 0.5397(4) 0.1743(2) 0.0196(11) Uani 1 d . . .
C6 C 0.0411(10) 0.4337(4) 0.1828(2) 0.0258(12) Uani 1 d . . .
H6 H -0.1101 0.4029 0.1534 0.031 Uiso 1 calc . . R
C7 C 0.1459(10) 0.3744(4) 0.2366(2) 0.0322(13) Uani 1 d . . .
H7 H 0.0658 0.3028 0.2427 0.039 Uiso 1 calc . . R
C8 C 0.3673(10) 0.4220(4) 0.2802(2) 0.0271(12) Uani 1 d . . .
C9 C 0.4984(10) 0.5276(4) 0.2741(2) 0.0251(12) Uani 1 d . . .
H9 H 0.6472 0.5583 0.3044 0.030 Uiso 1 calc . . R
C10 C 0.3958(9) 0.5849(4) 0.2203(2) 0.0213(11) Uani 1 d . . .
C11 C 0.3468(10) 0.7182(4) 0.1447(2) 0.0229(11) Uani 1 d . . .
C12 C 0.7150(10) 0.7667(4) 0.2400(2) 0.0246(12) Uani 1 d . . .
H12A H 0.7981 0.8127 0.2076 0.029 Uiso 1 calc . . R
H12B H 0.8540 0.7209 0.2588 0.029 Uiso 1 calc . . R
C13 C 0.6108(10) 0.8473(4) 0.3005(2) 0.0280(12) Uani 1 d . . .
H13A H 0.4632 0.8890 0.2820 0.034 Uiso 1 calc . . R
H13B H 0.5377 0.8010 0.3342 0.034 Uiso 1 calc . . R
C14 C 0.8308(10) 0.9340(4) 0.3385(2) 0.0291(12) Uani 1 d . . .
H14A H 0.9748 0.8924 0.3589 0.035 Uiso 1 calc . . R
H14B H 0.9095 0.9781 0.3045 0.035 Uiso 1 calc . . R
C15 C 0.7239(10) 1.0172(4) 0.3965(2) 0.0310(13) Uani 1 d . . .
H15A H 0.5675 1.0526 0.3769 0.037 Uiso 1 calc . . R
H15B H 0.6614 0.9734 0.4326 0.037 Uiso 1 calc . . R
C16 C 0.9308(10) 1.1122(4) 0.4307(2) 0.0287(12) Uani 1 d . . .
H16A H 0.9905 1.1573 0.3949 0.034 Uiso 1 calc . . R
H16B H 1.0888 1.0771 0.4497 0.034 Uiso 1 calc . . R
C17 C 0.8213(10) 1.1928(4) 0.4894(2) 0.0280(12) Uani 1 d . . .
H17A H 0.7819 1.1491 0.5276 0.034 Uiso 1 calc . . R
H17B H 0.6508 1.2203 0.4718 0.034 Uiso 1 calc . . R
C18 C 1.0142(11) 1.2972(4) 0.5188(3) 0.0371(14) Uani 1 d . . .
H18A H 1.1797 1.2704 0.5398 0.045 Uiso 1 calc . . R
H18B H 1.0639 1.3385 0.4804 0.045 Uiso 1 calc . . R
C19 C 0.8876(13) 1.3797(4) 0.5737(3) 0.0535(17) Uani 1 d . . .
H19A H 0.7267 1.4084 0.5528 0.080 Uiso 1 calc . . GR
H19B H 1.0165 1.4433 0.5909 0.080 Uiso 1 calc . . GR
H19C H 0.8398 1.3395 0.6121 0.080 Uiso 1 calc . . GR
Cl2 Cl 0.6866(4) 1.13698(14) 0.04404(10) 0.0784(6) Uani 1 d B . .
C20 C 0.6662(11) 1.0525(5) 0.1117(3) 0.0406(14) Uani 1 d . . .
H20 H 0.5077 0.9975 0.0992 0.049 Uiso 0.75 calc A 1 R
H20A H 0.5438 0.9826 0.1005 0.049 Uiso 0.25 calc A 2 R
Cl1 Cl 0.9605(6) 0.9703(2) 0.11426(16) 0.0567(8) Uani 0.75 d B 1 .
Cl3 Cl 0.6262(7) 1.1249(3) 0.19573(16) 0.0668(9) Uani 0.75 d B 1 .
Cl1' Cl 0.979(2) 1.0306(8) 0.1466(5) 0.066(3) Uani 0.25 d B 2 .
Cl2' Cl 0.528(2) 1.1718(7) 0.1691(5) 0.070(3) Uani 0.25 d B 2 .

loop_
_atom_site_aniso_label
_atom_site_aniso_U_11
_atom_site_aniso_U_22
_atom_site_aniso_U_33
_atom_site_aniso_U_23
_atom_site_aniso_U_13
_atom_site_aniso_U_12
Br1 0.0521(4) 0.0415(4) 0.0356(3) 0.0189(3) -0.0067(3) 0.0000(3)
O1 0.034(2) 0.0217(19) 0.035(2) 0.0113(16) -0.0091(16) -0.0052(16)
N1 0.025(2) 0.020(2) 0.024(2) 0.0018(18) -0.0021(18) 0.0020(19)
N2 0.027(2) 0.020(2) 0.021(2) 0.0006(18) -0.0065(18) -0.0038(19)
C1 0.023(3) 0.019(3) 0.026(3) 0.002(2) -0.004(2) -0.005(2)
C2 0.019(3) 0.021(3) 0.021(3) -0.001(2) 0.001(2) 0.002(2)
C3 0.019(3) 0.017(3) 0.026(3) 0.001(2) 0.002(2) 0.003(2)
C4 0.017(3) 0.019(3) 0.023(3) -0.002(2) 0.003(2) -0.003(2)
C5 0.021(3) 0.019(3) 0.018(2) -0.002(2) 0.002(2) 0.001(2)
C6 0.021(3) 0.029(3) 0.027(3) 0.005(2) 0.000(2) -0.001(2)
C7 0.036(3) 0.024(3) 0.036(3) 0.009(2) -0.001(3) -0.007(3)
C8 0.034(3) 0.029(3) 0.021(3) 0.008(2) 0.004(2) 0.004(3)
C9 0.023(3) 0.029(3) 0.021(3) 0.000(2) -0.001(2) -0.001(2)
C10 0.020(3) 0.022(3) 0.022(2) -0.001(2) 0.008(2) 0.000(2)
C11 0.023(3) 0.022(3) 0.021(3) -0.002(2) 0.000(2) 0.000(2)
C12 0.029(3) 0.017(3) 0.026(3) -0.004(2) -0.002(2) 0.000(2)
C13 0.028(3) 0.030(3) 0.024(3) -0.003(2) 0.000(2) 0.001(2)
C14 0.027(3) 0.025(3) 0.034(3) 0.001(2) 0.002(2) 0.002(2)
C15 0.030(3) 0.032(3) 0.028(3) -0.004(2) 0.002(2) 0.000(3)
C16 0.031(3) 0.025(3) 0.028(3) 0.001(2) -0.001(2) -0.006(2)
C17 0.029(3) 0.029(3) 0.024(3) 0.000(2) -0.001(2) -0.005(2)
C18 0.035(3) 0.037(3) 0.035(3) -0.007(3) 0.001(3) -0.007(3)
C19 0.065(5) 0.037(4) 0.050(4) -0.021(3) 0.001(3) -0.005(3)
Cl2 0.0896(15) 0.0522(11) 0.1021(14) 0.0455(10) 0.0011(12) 0.0048(10)
C20 0.033(4) 0.041(3) 0.049(3) 0.012(3) 0.004(3) 0.004(3)
Cl1 0.0317(14) 0.0486(17) 0.097(2) 0.0345(15) 0.0100(16) 0.0066(14)
Cl3 0.075(2) 0.057(2) 0.061(2) -0.0121(15) 0.0061(15) -0.0142(16)
Cl1' 0.042(5) 0.072(7) 0.090(7) 0.030(5) 0.004(5) 0.005(5)
Cl2' 0.070(7) 0.055(6) 0.076(7) -0.029(5) 0.032(5) -0.014(5)

loop_
_atom_type_symbol
_atom_type_description
_atom_type_scat_dispersion_real
_atom_type_scat_dispersion_imag
_atom_type_scat_source
C C 0.0033 0.0016 'International Tables Vol C Tables 4.2.6.8 and 6.1.1.4'
H H 0.0000 0.0000 'International Tables Vol C Tables 4.2.6.8 and 6.1.1.4'
Br Br -0.2901 2.4595 'International Tables Vol C Tables 4.2.6.8 and 6.1.1.4'
Cl Cl 0.1484 0.1585 'International Tables Vol C Tables 4.2.6.8 and 6.1.1.4'
N N 0.0061 0.0033 'International Tables Vol C Tables 4.2.6.8 and 6.1.1.4'
O O 0.0106 0.0060 'International Tables Vol C Tables 4.2.6.8 and 6.1.1.4'

loop_
_geom_angle_atom_site_label_1
_geom_angle_atom_site_label_2
_geom_angle_atom_site_label_3
_geom_angle
_geom_angle_site_symmetry_1
C1 N1 C2 116.6(4) 2_465
C10 N2 C12 126.7(4) .
C11 N2 C10 110.7(4) .
C11 N2 C12 122.5(4) .
N1 C1 H1 117.9 2_465
N1 C1 C2 124.3(4) 2_465
C2 C1 H1 117.9 .
N1 C2 C1 119.1(4) .
N1 C2 C3 121.8(4) .
C1 C2 C3 119.1(4) .
C2 C3 H3 114.3 .
C4 C3 C2 131.4(4) .
C4 C3 H3 114.3 .
C3 C4 C5 138.6(4) .
C3 C4 C11 115.9(4) .
C5 C4 C11 105.5(4) .
C6 C5 C4 134.0(4) .
C6 C5 C10 119.3(4) .
C10 C5 C4 106.7(4) .
C5 C6 H6 120.7 .
C5 C6 C7 118.7(5) .
C7 C6 H6 120.7 .
C6 C7 H7 120.0 .
C8 C7 C6 119.9(5) .
C8 C7 H7 120.0 .
C7 C8 Br1 118.9(4) .
C7 C8 C9 123.4(5) .
C9 C8 Br1 117.7(4) .
C8 C9 H9 121.8 .
C10 C9 C8 116.3(5) .
C10 C9 H9 121.8 .
N2 C10 C5 110.4(4) .
C9 C10 N2 127.1(4) .
C9 C10 C5 122.4(4) .
O1 C11 N2 125.4(4) .
O1 C11 C4 127.9(4) .
N2 C11 C4 106.7(4) .
N2 C12 H12A 109.2 .
N2 C12 H12B 109.2 .
N2 C12 C13 111.9(4) .
H12A C12 H12B 107.9 .
C13 C12 H12A 109.2 .
C13 C12 H12B 109.2 .
C12 C13 H13A 108.9 .
C12 C13 H13B 108.9 .
H13A C13 H13B 107.8 .
C14 C13 C12 113.2(4) .
C14 C13 H13A 108.9 .
C14 C13 H13B 108.9 .
C13 C14 H14A 109.0 .
C13 C14 H14B 109.0 .
H14A C14 H14B 107.8 .
C15 C14 C13 113.0(4) .
C15 C14 H14A 109.0 .
C15 C14 H14B 109.0 .
C14 C15 H15A 108.6 .
C14 C15 H15B 108.6 .
H15A C15 H15B 107.6 .
C16 C15 C14 114.5(4) .
C16 C15 H15A 108.6 .
C16 C15 H15B 108.6 .
C15 C16 H16A 108.9 .
C15 C16 H16B 108.9 .
C15 C16 C17 113.6(4) .
H16A C16 H16B 107.7 .
C17 C16 H16A 108.9 .
C17 C16 H16B 108.9 .
C16 C17 H17A 108.7 .
C16 C17 H17B 108.6 .
C16 C17 C18 114.4(4) .
H17A C17 H17B 107.6 .
C18 C17 H17A 108.6 .
C18 C17 H17B 108.7 .
C17 C18 H18A 109.1 .
C17 C18 H18B 109.1 .
H18A C18 H18B 107.8 .
C19 C18 C17 112.5(4) .
C19 C18 H18A 109.1 .
C19 C18 H18B 109.1 .
C18 C19 H19A 109.5 .
C18 C19 H19B 109.5 .
C18 C19 H19C 109.5 .
H19A C19 H19B 109.5 .
H19A C19 H19C 109.5 .
H19B C19 H19C 109.5 .
Cl2 C20 H20 107.2 .
Cl2 C20 H20A 114.8 .
Cl2 C20 Cl1 108.5(3) .
Cl2 C20 Cl3 116.7(3) .
Cl2 C20 Cl2' 91.2(4) .
H20 C20 H20A 15.1 .
Cl1 C20 H20 107.2 .
Cl1 C20 H20A 92.2 .
Cl1 C20 Cl2' 136.4(5) .
Cl3 C20 H20 107.2 .
Cl3 C20 H20A 112.0 .
Cl3 C20 Cl1 109.7(3) .
Cl3 C20 Cl2' 29.8(3) .
Cl1' C20 Cl2 111.0(4) .
Cl1' C20 H20 129.4 .
Cl1' C20 H20A 114.8 .
Cl1' C20 Cl1 29.0(3) .
Cl1' C20 Cl3 83.9(4) .
Cl1' C20 Cl2' 107.9(5) .
Cl2' C20 H20 103.2 .
Cl2' C20 H20A 114.8 .

loop_
_geom_bond_atom_site_label_1
_geom_bond_atom_site_label_2
_geom_bond_distance
_geom_bond_site_symmetry_2
Br1 C8 1.897(5) .
O1 C11 1.217(5) .
N1 C1 1.321(5) 2_465
N1 C2 1.360(5) .
N2 C10 1.395(5) .
N2 C11 1.371(6) .
N2 C12 1.453(5) .
C1 N1 1.321(5) 2_465
C1 H1 0.9300 .
C1 C2 1.402(6) .
C2 C3 1.447(6) .
C3 H3 0.9300 .
C3 C4 1.341(6) .
C4 C5 1.459(6) .
C4 C11 1.521(6) .
C5 C6 1.391(6) .
C5 C10 1.414(6) .
C6 H6 0.9300 .
C6 C7 1.403(6) .
C7 H7 0.9300 .
C7 C8 1.375(6) .
C8 C9 1.384(6) .
C9 H9 0.9300 .
C9 C10 1.385(6) .
C12 H12A 0.9700 .
C12 H12B 0.9700 .
C12 C13 1.532(5) .
C13 H13A 0.9700 .
C13 H13B 0.9700 .
C13 C14 1.522(6) .
C14 H14A 0.9700 .
C14 H14B 0.9700 .
C14 C15 1.520(6) .
C15 H15A 0.9700 .
C15 H15B 0.9700 .
C15 C16 1.517(6) .
C16 H16A 0.9700 .
C16 H16B 0.9700 .
C16 C17 1.519(6) .
C17 H17A 0.9700 .
C17 H17B 0.9700 .
C17 C18 1.527(6) .
C18 H18A 0.9700 .
C18 H18B 0.9700 .
C18 C19 1.523(6) .
C19 H19A 0.9600 .
C19 H19B 0.9600 .
C19 H19C 0.9600 .
Cl2 C20 1.736(5) .
C20 H20 0.9800 .
C20 H20A 0.9800 .
C20 Cl1 1.782(6) .
C20 Cl3 1.751(6) .
C20 Cl1' 1.686(11) .
C20 Cl2' 1.850(10) .

loop_
_geom_torsion_atom_site_label_1
_geom_torsion_atom_site_label_2
_geom_torsion_atom_site_label_3
_geom_torsion_atom_site_label_4
_geom_torsion
_geom_torsion_site_symmetry_1
Br1 C8 C9 C10 178.8(3) .
N1 C1 C2 N1 0.9(7) 2_465
N1 C1 C2 C3 -179.2(4) 2_465
N1 C2 C3 C4 1.6(8) .
N2 C12 C13 C14 -176.4(4) .
C1 N1 C2 C1 -0.8(7) 2_465
C1 N1 C2 C3 179.2(4) 2_465
C1 C2 C3 C4 -178.3(5) .
C2 C3 C4 C5 1.4(9) .
C2 C3 C4 C11 180.0(4) .
C3 C4 C5 C6 0.9(10) .
C3 C4 C5 C10 179.5(5) .
C3 C4 C11 O1 0.9(7) .
C3 C4 C11 N2 180.0(4) .
C4 C5 C6 C7 177.9(4) .
C4 C5 C10 N2 -0.3(5) .
C4 C5 C10 C9 -179.1(4) .
C5 C4 C11 O1 179.9(4) .
C5 C4 C11 N2 -1.0(5) .
C5 C6 C7 C8 0.9(7) .
C6 C5 C10 N2 178.5(4) .
C6 C5 C10 C9 -0.2(7) .
C6 C7 C8 Br1 -179.7(3) .
C6 C7 C8 C9 -0.4(7) .
C7 C8 C9 C10 -0.4(7) .
C8 C9 C10 N2 -177.8(4) .
C8 C9 C10 C5 0.7(7) .
C10 N2 C11 O1 179.9(4) .
C10 N2 C11 C4 0.8(5) .
C10 N2 C12 C13 -84.0(5) .
C10 C5 C6 C7 -0.6(7) .
C11 N2 C10 C5 -0.3(5) .
C11 N2 C10 C9 178.4(4) .
C11 N2 C12 C13 90.6(5) .
C11 C4 C5 C6 -177.8(5) .
C11 C4 C5 C10 0.8(5) .
C12 N2 C10 C5 174.8(4) .
C12 N2 C10 C9 -6.5(7) .
C12 N2 C11 O1 4.6(7) .
C12 N2 C11 C4 -174.5(4) .
C12 C13 C14 C15 177.5(4) .
C13 C14 C15 C16 -174.3(4) .
C14 C15 C16 C17 -178.8(4) .
C15 C16 C17 C18 -173.2(4) .
C16 C17 C18 C19 175.9(4) .
